data_7226327
loop_
_publ_author_name
'Kuz'mina, Lyudmila G.'
'Vedernikov, Artem I.'
'Howard, Judith A. K.'
'Bezzubov, Stanislav I.'
'Alfimov, Michael V.'
'Gromov, Sergey P.'

_publ_section_title
;
 Peculiarities of styryl dyes of the benzoselenazole series crystal
 packings and their influence on solid phase [2 + 2] photocycloaddition
 reaction with single crystal retention
;
_journal_issue 39
_journal_name_full CrystEngComm
_journal_page_first 7506
_journal_paper_doi 10.1039/C6CE01426G
_journal_volume 18
_journal_year 2016
_chemical_formula_moiety 'C19 H20 N O2 Se, C7 H7 O3 S'
_chemical_formula_sum 'C26 H27 N O5 S Se'
_chemical_formula_weight 544.51
_chemical_name_systematic
;
 ? 
;
_space_group_crystal_system monoclinic
_space_group_IT_number 14
_space_group_name_Hall '-P 2yn'
_space_group_name_H-M_alt 'P 1 21/n 1'
_symmetry_space_group_name_Hall '-P 2yn'
_symmetry_space_group_name_H-M 'P 1 21/n 1'
_atom_sites_solution_hydrogens geom
_atom_sites_solution_primary direct
_atom_sites_solution_secondary difmap
_audit_creation_date 2015-07-17
_audit_creation_method
;
Olex2 1.2-alpha
(compiled 2015.07.16 svn.r3196 for OlexSys, GUI svn.r5069)
;
_audit_update_record
;
2016-04-17 deposited with the CCDC.
2016-08-22 downloaded from the CCDC.
;
_cell_angle_alpha 90.00
_cell_angle_beta 96.454(4)
_cell_angle_gamma 90.00
_cell_formula_units_Z 4
_cell_length_a 7.5964(7)
_cell_length_b 29.113(3)
_cell_length_c 10.9942(9)
_cell_measurement_reflns_used 1374
_cell_measurement_temperature 120(2)
_cell_measurement_theta_max 24.323
_cell_measurement_theta_min 2.788
_cell_volume 2416.0(4)
_computing_cell_refinement 'SAINT v7.46A (Bruker, 2008)'
_computing_data_reduction 'SAINT v7.46A (Bruker, 2008)'
_computing_molecular_graphics 'Olex2 (Dolomanov et al., 2009)'
_computing_publication_material 'Olex2 (Dolomanov et al., 2009)'
_computing_structure_refinement 'XL (Sheldrick, 2008)'
_computing_structure_solution 'ShelXS-1997 (Sheldrick, 2008)'
_diffrn_ambient_temperature 123.15
_diffrn_measured_fraction_theta_full 0.997
_diffrn_measured_fraction_theta_max 0.997
_diffrn_measurement_device_type 'CCD SMART-6'
_diffrn_radiation_monochromator graphite
_diffrn_radiation_type MoK\a
_diffrn_radiation_wavelength 0.71073
_diffrn_reflns_av_R_equivalents 0.1449
_diffrn_reflns_av_unetI/netI 0.2362
_diffrn_reflns_limit_h_max 9
_diffrn_reflns_limit_h_min -10
_diffrn_reflns_limit_k_max 39
_diffrn_reflns_limit_k_min -39
_diffrn_reflns_limit_l_max 14
_diffrn_reflns_limit_l_min -14
_diffrn_reflns_number 19914
_diffrn_reflns_theta_full 29.00
_diffrn_reflns_theta_max 29.00
_diffrn_reflns_theta_min 1.40
_diffrn_source 'fine-focus sealed tube'
_exptl_absorpt_coefficient_mu 1.679
_exptl_absorpt_correction_T_max 0.9514
_exptl_absorpt_correction_T_min 0.8636
_exptl_absorpt_correction_type multi-scan
_exptl_absorpt_process_details SADABS
_exptl_crystal_colour light-orange
_exptl_crystal_density_diffrn 1.497
_exptl_crystal_density_method 'not measured'
_exptl_crystal_description prism
_exptl_crystal_F_000 1120
_exptl_crystal_size_max 0.46
_exptl_crystal_size_mid 0.12
_exptl_crystal_size_min 0.08
_refine_diff_density_max 0.552
_refine_diff_density_min -0.481
_refine_diff_density_rms 0.086
_refine_ls_extinction_method none
_refine_ls_goodness_of_fit_ref 0.724
_refine_ls_hydrogen_treatment constr
_refine_ls_matrix_type full
_refine_ls_number_parameters 305
_refine_ls_number_reflns 6401
_refine_ls_number_restraints 36
_refine_ls_restrained_S_all 0.794
_refine_ls_R_factor_all 0.1764
_refine_ls_R_factor_gt 0.0557
_refine_ls_shift/su_max 0.001
_refine_ls_shift/su_mean 0.000
_refine_ls_structure_factor_coef Fsqd
_refine_ls_weighting_details 'calc w=1/[\s^2^(Fo^2^)+(0.0146P)^2^+0.0000P] where P=(Fo^2^+2Fc^2^)/3'
_refine_ls_weighting_scheme calc
_refine_ls_wR_factor_gt 0.0661
_refine_ls_wR_factor_ref 0.0813
_reflns_number_gt 2523
_reflns_number_total 6401
_reflns_threshold_expression >2sigma(I)
_cod_data_source_file c6ce01426g1.cif
_cod_data_source_block p21n
_cod_depositor_comments 'Adding full bibliography for 7226322--7226329.cif.'
_cod_database_code 7226327
_olex2_refinement_description
;
1. Fixed Uiso
 At 1.2 times of:
  All C(H) groups, All C(H,H) groups
 At 1.5 times of:
  All C(H,H,H) groups
2. Restrained distances
 O1A-O2A \\sim O1A-O3A \\sim O2A-O3A \\sim O1B-O2B \\sim O1B-O3B \\sim O2B-O3B
 with sigma of 0.04
 S1-O1A \\sim S1-O2A \\sim S1-O3A \\sim S1-O1B \\sim S1-O2B \\sim S1-O3B \\sim
S1-C1A
 with sigma of 0.02
3. Others
 Sof(O1B)=Sof(O2B)=Sof(O3B)=1-FVAR(1)
 Sof(O1A)=Sof(O2A)=Sof(O3A)=FVAR(1)
4.a Ternary CH refined with riding coordinates:
 C2(H2), C3(H3)
4.b Secondary CH2 refined with riding coordinates:
 C18(H18A,H18B)
4.c Me refined with riding coordinates:
 C10(H10A,H10B,H10C), C11(H11A,H11B,H11C), C19(H19A,H19B,H19C), C7A(H7AA,H7AB,
 H7AC)
4.d Aromatic/amide H refined with riding coordinates:
 C5(H5), C8(H8), C9(H9), C14(H14), C15(H15), C16(H16), C17(H17), C2A(H2A),
 C3A(H3A), C5A(H5A), C6A(H6A)
;
_olex2_submission_special_instructions 'No special instructions were received'

loop_
_space_group_symop_id
_space_group_symop_operation_xyz
1 'x, y, z'
2 '-x+1/2, y+1/2, -z+1/2'
3 '-x, -y, -z'
4 'x-1/2, -y-1/2, z-1/2'

loop_
_atom_site_label
_atom_site_type_symbol
_atom_site_fract_x
_atom_site_fract_y
_atom_site_fract_z
_atom_site_U_iso_or_equiv
_atom_site_adp_type
_atom_site_occupancy
_atom_site_calc_flag
_atom_site_disorder_assembly
_atom_site_disorder_group
_atom_site_refinement_flags_posn
Se1 Se 0.34533(7) 0.075172(16) 0.53394(5) 0.03395(14) Uani 1 d . . .
O1 O 0.0884(4) -0.18240(9) 0.5627(3) 0.0355(9) Uani 1 d . . .
O2 O 0.1739(4) -0.18692(9) 0.7934(3) 0.0395(9) Uani 1 d . . .
N1 N 0.2308(4) 0.05514(11) 0.3024(3) 0.0228(9) Uani 1 d . . .
C1 C 0.2259(6) 0.03816(13) 0.4127(4) 0.0245(11) Uani 1 d . . .
C2 C 0.1148(6) -0.00103(14) 0.4415(4) 0.0325(13) Uani 1 d . . .
H2 H 0.1423 -0.0293 0.3953 0.039 Uiso 1 calc . . R
C3 C 0.1035(7) -0.01146(14) 0.5783(4) 0.0370(14) Uani 1 d . . .
H3 H 0.1684 0.0128 0.6299 0.044 Uiso 1 calc . . R
C4 C 0.1538(6) -0.05833(13) 0.6299(4) 0.0234(11) Uani 1 d . . .
C5 C 0.1120(6) -0.09882(12) 0.5613(4) 0.0220(10) Uani 1 d . . .
H5 H 0.0776 -0.0972 0.4756 0.026 Uiso 1 calc . . R
C6 C 0.1219(6) -0.14071(13) 0.6208(4) 0.0256(11) Uani 1 d . . .
C7 C 0.1745(6) -0.14370(14) 0.7461(4) 0.0283(11) Uani 1 d . . .
C8 C 0.2224(6) -0.10448(14) 0.8113(4) 0.0306(12) Uani 1 d . . .
H8 H 0.2634 -0.1062 0.8960 0.037 Uiso 1 calc . . R
C9 C 0.2104(5) -0.06207(13) 0.7517(4) 0.0261(11) Uani 1 d . . .
H9 H 0.2426 -0.0350 0.7973 0.031 Uiso 1 calc . . R
C10 C 0.0135(7) -0.18156(14) 0.4389(4) 0.0428(14) Uani 1 d . . .
H10A H -0.0043 -0.2131 0.4088 0.064 Uiso 1 calc . . R
H10B H 0.0937 -0.1654 0.3895 0.064 Uiso 1 calc . . R
H10C H -0.1007 -0.1656 0.4325 0.064 Uiso 1 calc . . R
C11 C 0.2042(8) -0.19114(15) 0.9235(4) 0.0522(17) Uani 1 d . . .
H11A H 0.2018 -0.2237 0.9462 0.078 Uiso 1 calc . . R
H11B H 0.1114 -0.1746 0.9607 0.078 Uiso 1 calc . . R
H11C H 0.3201 -0.1781 0.9528 0.078 Uiso 1 calc . . R
C12 C 0.3806(6) 0.11591(14) 0.4066(4) 0.0274(12) Uani 1 d . . .
C13 C 0.3084(6) 0.09883(14) 0.2964(4) 0.0233(11) Uani 1 d . . .
C14 C 0.3043(6) 0.12495(14) 0.1880(5) 0.0329(13) Uani 1 d . . .
H14 H 0.2545 0.1133 0.1110 0.040 Uiso 1 calc . . R
C15 C 0.3768(6) 0.16844(15) 0.2003(5) 0.0405(14) Uani 1 d . . .
H15 H 0.3746 0.1874 0.1298 0.049 Uiso 1 calc . . R
C16 C 0.4529(6) 0.18539(15) 0.3119(5) 0.0397(14) Uani 1 d . . .
H16 H 0.5036 0.2153 0.3157 0.048 Uiso 1 calc . . R
C17 C 0.4562(6) 0.15966(15) 0.4175(5) 0.0374(13) Uani 1 d . . .
H17 H 0.5076 0.1712 0.4942 0.045 Uiso 1 calc . . R
C18 C 0.1699(6) 0.02840(13) 0.1895(4) 0.0262(11) Uani 1 d . . .
H18A H 0.1175 0.0496 0.1249 0.031 Uiso 1 calc . . R
H18B H 0.0771 0.0063 0.2075 0.031 Uiso 1 calc . . R
C19 C 0.3215(6) 0.00285(16) 0.1446(4) 0.0413(14) Uani 1 d . . .
H19A H 0.2788 -0.0145 0.0707 0.062 Uiso 1 calc . . R
H19B H 0.3723 -0.0184 0.2082 0.062 Uiso 1 calc . . R
H19C H 0.4124 0.0248 0.1255 0.062 Uiso 1 calc . . R
S1 S 0.08238(16) 0.08675(3) 0.85085(11) 0.0277(3) Uani 1 d . . D
O1A O -0.024(2) 0.1038(5) 0.9483(13) 0.037(3) Uiso 0.51(6) d A 1 D
O2A O -0.019(2) 0.0850(5) 0.7327(8) 0.030(3) Uiso 0.51(6) d A 1 D
O3A O 0.1733(12) 0.0433(3) 0.884(2) 0.030(3) Uiso 0.51(6) d A 1 D
O1B O 0.013(2) 0.0973(4) 0.9634(10) 0.024(3) Uiso 0.49(6) d A 2 D
O2B O -0.0488(19) 0.0929(5) 0.7419(9) 0.024(3) Uiso 0.49(6) d A 2 D
O3B O 0.1763(12) 0.0425(3) 0.850(2) 0.032(3) Uiso 0.49(6) d A 2 D
C1A C 0.2497(6) 0.12752(13) 0.8381(4) 0.0244(11) Uani 1 d A . D
C2A C 0.4208(6) 0.11465(14) 0.8235(4) 0.0285(12) Uani 1 d . . .
H2A H 0.4509 0.0830 0.8270 0.034 Uiso 1 calc A . R
C3A C 0.5504(6) 0.14662(15) 0.8040(4) 0.0331(12) Uani 1 d A . .
H3A H 0.6671 0.1366 0.7942 0.040 Uiso 1 calc . . R
C4A C 0.5102(7) 0.19304(15) 0.7987(4) 0.0338(13) Uani 1 d . . .
C5A C 0.3400(6) 0.20640(14) 0.8167(4) 0.0294(12) Uani 1 d A . .
H5A H 0.3109 0.2381 0.8155 0.035 Uiso 1 calc . . R
C6A C 0.2120(6) 0.17452(14) 0.8362(4) 0.0291(12) Uani 1 d . . .
H6A H 0.0964 0.1846 0.8486 0.035 Uiso 1 calc A . R
C7A C 0.6460(6) 0.22831(15) 0.7745(5) 0.0463(14) Uani 1 d A . .
H7AA H 0.5934 0.2590 0.7753 0.069 Uiso 1 calc . . R
H7AB H 0.6862 0.2226 0.6942 0.069 Uiso 1 calc . . R
H7AC H 0.7471 0.2264 0.8380 0.069 Uiso 1 calc . . R

loop_
_atom_site_aniso_label
_atom_site_aniso_U_11
_atom_site_aniso_U_22
_atom_site_aniso_U_33
_atom_site_aniso_U_23
_atom_site_aniso_U_13
_atom_site_aniso_U_12
Se1 0.0396(3) 0.0279(2) 0.0326(3) -0.0037(3) -0.0036(2) 0.0003(3)
O1 0.062(3) 0.0193(16) 0.024(2) 0.0026(13) 0.0008(17) 0.0028(16)
O2 0.066(3) 0.0248(18) 0.028(2) 0.0084(14) 0.0057(18) 0.0068(17)
N1 0.015(2) 0.024(2) 0.030(2) 0.0014(16) 0.0045(18) 0.0011(16)
C1 0.026(3) 0.020(2) 0.027(3) 0.0008(19) 0.002(2) 0.004(2)
C2 0.053(4) 0.018(2) 0.027(3) -0.0032(19) 0.006(2) 0.000(2)
C3 0.054(4) 0.026(3) 0.030(3) -0.002(2) -0.001(3) -0.006(2)
C4 0.021(3) 0.026(2) 0.023(3) 0.0024(19) 0.000(2) -0.003(2)
C5 0.032(3) 0.019(2) 0.016(3) 0.0000(17) 0.005(2) 0.006(2)
C6 0.027(3) 0.018(2) 0.033(3) -0.004(2) 0.008(2) 0.003(2)
C7 0.034(3) 0.021(2) 0.031(3) 0.006(2) 0.008(2) 0.009(2)
C8 0.037(3) 0.029(3) 0.025(3) 0.002(2) 0.000(2) 0.009(2)
C9 0.023(3) 0.021(2) 0.034(3) -0.0037(19) 0.002(2) -0.0006(19)
C10 0.068(4) 0.023(3) 0.036(4) -0.007(2) 0.003(3) 0.000(3)
C11 0.091(5) 0.034(3) 0.034(4) 0.011(2) 0.019(3) 0.018(3)
C12 0.015(3) 0.022(2) 0.044(3) -0.003(2) 0.001(2) 0.005(2)
C13 0.019(3) 0.018(2) 0.034(3) 0.0024(19) 0.005(2) 0.001(2)
C14 0.032(3) 0.026(3) 0.042(3) 0.006(2) 0.007(3) 0.003(2)
C15 0.036(3) 0.029(3) 0.060(4) 0.013(2) 0.018(3) 0.003(2)
C16 0.024(3) 0.025(3) 0.072(4) -0.002(3) 0.015(3) -0.005(2)
C17 0.025(3) 0.034(3) 0.053(4) -0.008(3) 0.004(3) 0.000(2)
C18 0.030(3) 0.023(2) 0.027(3) -0.0041(19) 0.004(2) 0.002(2)
C19 0.040(4) 0.048(3) 0.036(3) -0.006(2) 0.003(3) 0.011(3)
S1 0.0359(8) 0.0200(6) 0.0271(7) -0.0003(5) 0.0030(6) -0.0026(5)
C1A 0.030(3) 0.025(2) 0.018(3) -0.0016(18) 0.000(2) -0.001(2)
C2A 0.036(3) 0.022(2) 0.027(3) -0.0031(19) -0.002(2) 0.008(2)
C3A 0.021(3) 0.040(3) 0.038(3) -0.003(2) 0.000(2) 0.003(2)
C4A 0.037(3) 0.031(3) 0.033(3) 0.001(2) -0.001(3) -0.008(2)
C5A 0.031(3) 0.019(2) 0.037(3) 0.001(2) 0.001(2) 0.000(2)
C6A 0.030(3) 0.025(3) 0.032(3) 0.000(2) 0.005(2) 0.000(2)
C7A 0.039(4) 0.046(3) 0.056(4) -0.002(3) 0.012(3) -0.016(3)

loop_
_atom_type_symbol
_atom_type_description
_atom_type_scat_dispersion_real
_atom_type_scat_dispersion_imag
_atom_type_scat_source
C C 0.0033 0.0016 'International Tables Vol C Tables 4.2.6.8 and 6.1.1.4'
H H 0.0000 0.0000 'International Tables Vol C Tables 4.2.6.8 and 6.1.1.4'
N N 0.0061 0.0033 'International Tables Vol C Tables 4.2.6.8 and 6.1.1.4'
O O 0.0106 0.0060 'International Tables Vol C Tables 4.2.6.8 and 6.1.1.4'
S S 0.1246 0.1234 'International Tables Vol C Tables 4.2.6.8 and 6.1.1.4'
Se Se -0.0929 2.2259 'International Tables Vol C Tables 4.2.6.8 and 6.1.1.4'

loop_
_geom_angle_atom_site_label_1
_geom_angle_atom_site_label_2
_geom_angle_atom_site_label_3
_geom_angle
_geom_angle_site_symmetry_1
_geom_angle_site_symmetry_3
C1 Se1 C12 86.02(18) . .
C6 O1 C10 117.6(3) . .
C7 O2 C11 117.1(3) . .
C1 N1 C13 116.0(4) . .
C1 N1 C18 122.2(4) . .
C13 N1 C18 121.7(4) . .
N1 C1 Se1 112.3(3) . .
N1 C1 C2 124.4(4) . .
C2 C1 Se1 122.5(3) . .
C1 C2 H2 111.7 . .
C1 C2 C3 117.2(4) . .
C1 C2 C3 112.6(3) . 3_556
C3 C2 H2 111.7 . .
C3 C2 H2 111.7 3_556 .
C3 C2 C3 90.3(4) . 3_556
C2 C3 C2 89.7(4) . 3_556
C2 C3 H3 109.6 3_556 .
C2 C3 H3 109.6 . .
C4 C3 C2 120.2(4) . .
C4 C3 C2 116.5(4) . 3_556
C4 C3 H3 109.6 . .
C5 C4 C3 121.3(4) . .
C9 C4 C3 118.7(4) . .
C9 C4 C5 118.9(4) . .
C4 C5 H5 120.5 . .
C6 C5 C4 119.0(4) . .
C6 C5 H5 120.5 . .
O1 C6 C5 124.0(4) . .
O1 C6 C7 114.8(4) . .
C5 C6 C7 121.2(4) . .
O2 C7 C6 115.0(4) . .
O2 C7 C8 125.5(4) . .
C8 C7 C6 119.6(4) . .
C7 C8 H8 120.3 . .
C7 C8 C9 119.4(4) . .
C9 C8 H8 120.3 . .
C4 C9 C8 121.9(4) . .
C4 C9 H9 119.1 . .
C8 C9 H9 119.1 . .
O1 C10 H10A 109.5 . .
O1 C10 H10B 109.5 . .
O1 C10 H10C 109.5 . .
H10A C10 H10B 109.5 . .
H10A C10 H10C 109.5 . .
H10B C10 H10C 109.5 . .
O2 C11 H11A 109.5 . .
O2 C11 H11B 109.5 . .
O2 C11 H11C 109.5 . .
H11A C11 H11B 109.5 . .
H11A C11 H11C 109.5 . .
H11B C11 H11C 109.5 . .
C13 C12 Se1 110.8(3) . .
C13 C12 C17 121.9(4) . .
C17 C12 Se1 127.1(4) . .
N1 C13 C14 123.9(4) . .
C12 C13 N1 114.6(4) . .
C12 C13 C14 121.4(4) . .
C13 C14 H14 121.9 . .
C15 C14 C13 116.1(4) . .
C15 C14 H14 121.9 . .
C14 C15 H15 118.8 . .
C14 C15 C16 122.3(5) . .
C16 C15 H15 118.8 . .
C15 C16 H16 119.4 . .
C17 C16 C15 121.2(4) . .
C17 C16 H16 119.4 . .
C12 C17 H17 121.5 . .
C16 C17 C12 117.0(5) . .
C16 C17 H17 121.5 . .
N1 C18 H18A 109.5 . .
N1 C18 H18B 109.5 . .
N1 C18 C19 110.8(3) . .
H18A C18 H18B 108.1 . .
C19 C18 H18A 109.5 . .
C19 C18 H18B 109.5 . .
C18 C19 H19A 109.5 . .
C18 C19 H19B 109.5 . .
C18 C19 H19C 109.5 . .
H19A C19 H19B 109.5 . .
H19A C19 H19C 109.5 . .
H19B C19 H19C 109.5 . .
O1A S1 C1A 106.6(4) . .
O2A S1 O1A 112.4(5) . .
O2A S1 O3A 112.8(5) . .
O2A S1 O2B 13.4(6) . .
O2A S1 O3B 100.1(5) . .
O2A S1 C1A 105.8(4) . .
O3A S1 O1A 112.5(5) . .
O3A S1 O2B 124.2(5) . .
O3A S1 O3B 14.9(6) . .
O3A S1 C1A 106.1(4) . .
O1B S1 O1A 13.9(5) . .
O1B S1 O2A 125.1(5) . .
O1B S1 O3A 100.2(5) . .
O1B S1 O2B 113.1(5) . .
O1B S1 O3B 114.8(5) . .
O1B S1 C1A 105.4(4) . .
O2B S1 O1A 99.9(5) . .
O2B S1 C1A 106.3(4) . .
O3B S1 O1A 126.5(5) . .
O3B S1 O2B 112.5(5) . .
O3B S1 C1A 103.6(4) . .
C2A C1A S1 121.7(3) . .
C2A C1A C6A 117.3(4) . .
C6A C1A S1 120.9(4) . .
C1A C2A H2A 119.0 . .
C1A C2A C3A 122.0(4) . .
C3A C2A H2A 119.0 . .
C2A C3A H3A 119.9 . .
C4A C3A C2A 120.2(5) . .
C4A C3A H3A 119.9 . .
C3A C4A C7A 121.5(5) . .
C5A C4A C3A 118.2(4) . .
C5A C4A C7A 120.3(4) . .
C4A C5A H5A 119.4 . .
C6A C5A C4A 121.3(4) . .
C6A C5A H5A 119.4 . .
C1A C6A H6A 119.5 . .
C5A C6A C1A 121.0(4) . .
C5A C6A H6A 119.5 . .
C4A C7A H7AA 109.5 . .
C4A C7A H7AB 109.5 . .
C4A C7A H7AC 109.5 . .
H7AA C7A H7AB 109.5 . .
H7AA C7A H7AC 109.5 . .
H7AB C7A H7AC 109.5 . .

loop_
_geom_bond_atom_site_label_1
_geom_bond_atom_site_label_2
_geom_bond_distance
_geom_bond_site_symmetry_2
Se1 C1 1.868(4) .
Se1 C12 1.877(5) .
O1 C6 1.382(5) .
O1 C10 1.415(5) .
O2 C7 1.362(4) .
O2 C11 1.428(5) .
N1 C1 1.314(5) .
N1 C13 1.407(5) .
N1 C18 1.493(5) .
C1 C2 1.474(6) .
C2 H2 1.0000 .
C2 C3 1.546(6) .
C2 C3 1.688(6) 3_556
C3 C2 1.688(6) 3_556
C3 H3 1.0000 .
C3 C4 1.511(5) .
C4 C5 1.416(5) .
C4 C9 1.364(5) .
C5 H5 0.9500 .
C5 C6 1.382(5) .
C6 C7 1.393(6) .
C7 C8 1.375(6) .
C8 H8 0.9500 .
C8 C9 1.396(5) .
C9 H9 0.9500 .
C10 H10A 0.9800 .
C10 H10B 0.9800 .
C10 H10C 0.9800 .
C11 H11A 0.9800 .
C11 H11B 0.9800 .
C11 H11C 0.9800 .
C12 C13 1.366(6) .
C12 C17 1.397(6) .
C13 C14 1.411(6) .
C14 H14 0.9500 .
C14 C15 1.381(6) .
C15 H15 0.9500 .
C15 C16 1.387(6) .
C16 H16 0.9500 .
C16 C17 1.379(6) .
C17 H17 0.9500 .
C18 H18A 0.9900 .
C18 H18B 0.9900 .
C18 C19 1.500(6) .
C19 H19A 0.9800 .
C19 H19B 0.9800 .
C19 H19C 0.9800 .
S1 O1A 1.496(9) .
S1 O2A 1.436(7) .
S1 O3A 1.468(7) .
S1 O1B 1.433(8) .
S1 O2B 1.481(8) .
S1 O3B 1.474(7) .
S1 C1A 1.757(4) .
C1A C2A 1.379(6) .
C1A C6A 1.398(5) .
C2A H2A 0.9500 .
C2A C3A 1.389(6) .
C3A H3A 0.9500 .
C3A C4A 1.385(6) .
C4A C5A 1.385(6) .
C4A C7A 1.500(6) .
C5A H5A 0.9500 .
C5A C6A 1.378(6) .
C6A H6A 0.9500 .
C7A H7AA 0.9800 .
C7A H7AB 0.9800 .
C7A H7AC 0.9800 .

loop_
_geom_torsion_atom_site_label_1
_geom_torsion_atom_site_label_2
_geom_torsion_atom_site_label_3
_geom_torsion_atom_site_label_4
_geom_torsion
_geom_torsion_site_symmetry_1
_geom_torsion_site_symmetry_4
Se1 C1 C2 C3 -1.4(6) . .
Se1 C1 C2 C3 101.3(4) . 3_556
Se1 C12 C13 N1 -1.8(5) . .
Se1 C12 C13 C14 174.5(3) . .
Se1 C12 C17 C16 -173.8(3) . .
O1 C6 C7 O2 -4.0(6) . .
O1 C6 C7 C8 175.7(4) . .
O2 C7 C8 C9 -177.6(4) . .
N1 C1 C2 C3 -67.8(6) . 3_556
N1 C1 C2 C3 -170.6(4) . .
N1 C13 C14 C15 175.8(4) . .
C1 Se1 C12 C13 -0.9(3) . .
C1 Se1 C12 C17 174.3(4) . .
C1 N1 C13 C12 4.9(5) . .
C1 N1 C13 C14 -171.3(4) . .
C1 N1 C18 C19 -92.3(5) . .
C1 C2 C3 C2 115.7(4) . 3_556
C1 C2 C3 C4 -123.4(4) . .
C2 C3 C4 C5 68.5(6) 3_556 .
C2 C3 C4 C5 -37.9(7) . .
C2 C3 C4 C9 -99.3(5) 3_556 .
C2 C3 C4 C9 154.3(4) . .
C3 C2 C3 C2 0.0 3_556 3_556
C3 C2 C3 C4 120.9(5) 3_556 .
C3 C4 C5 C6 -164.8(4) . .
C3 C4 C9 C8 165.9(4) . .
C4 C5 C6 O1 -178.3(4) . .
C4 C5 C6 C7 -0.9(7) . .
C5 C4 C9 C8 -2.2(7) . .
C5 C6 C7 O2 178.4(4) . .
C5 C6 C7 C8 -2.0(7) . .
C6 C7 C8 C9 2.7(7) . .
C7 C8 C9 C4 -0.6(7) . .
C9 C4 C5 C6 3.0(7) . .
C10 O1 C6 C5 -10.1(7) . .
C10 O1 C6 C7 172.3(4) . .
C11 O2 C7 C6 -172.0(4) . .
C11 O2 C7 C8 8.3(7) . .
C12 Se1 C1 N1 3.6(3) . .
C12 Se1 C1 C2 -166.8(4) . .
C12 C13 C14 C15 -0.1(7) . .
C13 N1 C1 Se1 -5.5(5) . .
C13 N1 C1 C2 164.6(4) . .
C13 N1 C18 C19 83.2(5) . .
C13 C12 C17 C16 0.9(7) . .
C13 C14 C15 C16 1.3(7) . .
C14 C15 C16 C17 -1.4(8) . .
C15 C16 C17 C12 0.3(7) . .
C17 C12 C13 N1 -177.3(4) . .
C17 C12 C13 C14 -1.0(7) . .
C18 N1 C1 Se1 170.2(3) . .
C18 N1 C1 C2 -19.7(6) . .
C18 N1 C13 C12 -170.8(4) . .
C18 N1 C13 C14 13.0(6) . .
S1 C1A C2A C3A 175.0(3) . .
S1 C1A C6A C5A -174.9(3) . .
O1A S1 C1A C2A 138.8(9) . .
O1A S1 C1A C6A -44.4(9) . .
O2A S1 C1A C2A -101.4(9) . .
O2A S1 C1A C6A 75.4(9) . .
O3A S1 C1A C2A 18.6(10) . .
O3A S1 C1A C6A -164.5(9) . .
O1B S1 C1A C2A 124.4(9) . .
O1B S1 C1A C6A -58.8(9) . .
O2B S1 C1A C2A -115.3(9) . .
O2B S1 C1A C6A 61.5(9) . .
O3B S1 C1A C2A 3.5(10) . .
O3B S1 C1A C6A -179.7(10) . .
C1A C2A C3A C4A 0.1(7) . .
C2A C1A C6A C5A 2.0(6) . .
C2A C3A C4A C5A 1.7(7) . .
C2A C3A C4A C7A -178.4(4) . .
C3A C4A C5A C6A -1.6(7) . .
C4A C5A C6A C1A -0.3(7) . .
C6A C1A C2A C3A -1.9(6) . .
C7A C4A C5A C6A 178.5(4) . .
